data_4343371
loop_
_publ_author_name
'Rhine, Melody A.'
'Sanders, Brian C.'
'Patra, Ashis K.'
'Harrop, Todd C.'

_publ_section_title
;
 Overview and New Insights into the Thiol Reactivity of Coordinated NO in
 {MNO}(6/7/8) (M = Fe, Co) Complexes.
;
_journal_issue 19
_journal_name_full 'Inorganic chemistry'
_journal_page_first 9351
_journal_page_last 9366
_journal_paper_doi 10.1021/acs.inorgchem.5b00883
_journal_volume 54
_journal_year 2015
_chemical_absolute_configuration rm
_chemical_formula_sum 'C16 H19 Cl Co0.5 Fe N2 O2 S'
_chemical_formula_weight 424.16
_chemical_name_systematic
;
 ?
;
_space_group_IT_number 14
_symmetry_cell_setting monoclinic
_symmetry_space_group_name_Hall '-P 2yn'
_symmetry_space_group_name_H-M 'P 1 21/n 1'
_atom_sites_solution_hydrogens geom
_atom_sites_solution_primary direct
_atom_sites_solution_secondary difmap
_audit_creation_method SHELXL-97
_cell_angle_alpha 90.00
_cell_angle_beta 92.0690(10)
_cell_angle_gamma 90.00
_cell_formula_units_Z 4
_cell_length_a 11.4653(9)
_cell_length_b 9.9427(8)
_cell_length_c 16.2307(13)
_cell_measurement_temperature 293(2)
_cell_measurement_theta_max 33.33
_cell_measurement_theta_min 2.14
_cell_volume 1849.0(3)
_computing_cell_refinement 'Bruker APEX II V2008.6-1'
_computing_data_collection 'Bruker APEX II V2008.6-1'
_computing_data_reduction 'Bruker APEX II V2008.6-1'
_computing_molecular_graphics 'Ortep-3 for Windows (Farrugia, 1997)'
_computing_publication_material 'WinGX publication routines (Farrugia, 1999)'
_computing_structure_refinement 'SHELXL-97 (Sheldrick, 1997)'
_computing_structure_solution 'Bruker APEX II V2008.6-1'
_diffrn_ambient_temperature 293(2)
_diffrn_measured_fraction_theta_full 0.954
_diffrn_measured_fraction_theta_max 0.954
_diffrn_measurement_device_type 'Bruker Smart CCD Area Detector'
_diffrn_measurement_method 'omega scans'
_diffrn_radiation_monochromator graphite
_diffrn_radiation_source 'fine-focus sealed tube'
_diffrn_radiation_type MoK\a
_diffrn_radiation_wavelength 0.71073
_diffrn_reflns_av_R_equivalents 0.0286
_diffrn_reflns_av_sigmaI/netI 0.0235
_diffrn_reflns_limit_h_max 17
_diffrn_reflns_limit_h_min -17
_diffrn_reflns_limit_k_max 14
_diffrn_reflns_limit_k_min -15
_diffrn_reflns_limit_l_max 24
_diffrn_reflns_limit_l_min -24
_diffrn_reflns_number 32159
_diffrn_reflns_theta_full 33.33
_diffrn_reflns_theta_max 33.33
_diffrn_reflns_theta_min 2.14
_exptl_absorpt_coefficient_mu 1.515
_exptl_absorpt_correction_T_max 0.8884
_exptl_absorpt_correction_T_min 0.7316
_exptl_absorpt_correction_type multi-scan
_exptl_absorpt_process_details SADABS(Sheldrick,1997)
_exptl_crystal_colour green
_exptl_crystal_density_diffrn 1.524
_exptl_crystal_density_method 'not measured'
_exptl_crystal_description rectangle
_exptl_crystal_F_000 870
_exptl_crystal_size_max 0.22
_exptl_crystal_size_mid 0.18
_exptl_crystal_size_min 0.08
_refine_diff_density_max 0.588
_refine_diff_density_min -0.478
_refine_diff_density_rms 0.058
_refine_ls_extinction_method none
_refine_ls_goodness_of_fit_ref 1.021
_refine_ls_hydrogen_treatment constr
_refine_ls_matrix_type full
_refine_ls_number_parameters 214
_refine_ls_number_reflns 6838
_refine_ls_number_restraints 0
_refine_ls_restrained_S_all 1.021
_refine_ls_R_factor_all 0.0534
_refine_ls_R_factor_gt 0.0352
_refine_ls_shift/su_max 0.001
_refine_ls_shift/su_mean 0.000
_refine_ls_structure_factor_coef Fsqd
_refine_ls_weighting_details 'calc w=1/[\s^2^(Fo^2^)+(0.0533P)^2^+0.4727P] where P=(Fo^2^+2Fc^2^)/3'
_refine_ls_weighting_scheme calc
_refine_ls_wR_factor_gt 0.0953
_refine_ls_wR_factor_ref 0.1056
_reflns_number_gt 5093
_reflns_number_total 6838
_reflns_threshold_expression >2sigma(I)
_cod_data_source_file ic5b00883_si_002.cif
_cod_data_source_block rRRE
_cod_depositor_comments
;
The following automatic conversions were performed:

'_symmetry_cell_setting' value 'Monoclinic' changed to 'monoclinic'
according to
/usr/data/users/saulius/crontab/automatic-downloads/rss-feeds/ACS/lib/dictionaries/cif_core.dic
dictionary named 'cif_core.dic' version 2.4.2 from 2011-04-26.

Automatic conversion script
Id: cif_fix_values 3271 2015-04-21 07:52:19Z andrius 

 Adding full bibliography for 4343371--4343372.cif.
;
_cod_original_sg_symbol_H-M P21/n
_cod_original_formula_sum 'C16 H19 Cl Co0.50 Fe N2 O2 S'
_cod_database_code 4343371

loop_
_symmetry_equiv_pos_as_xyz
'x, y, z'
'-x+1/2, y+1/2, -z+1/2'
'-x, -y, -z'
'x-1/2, -y-1/2, z-1/2'

loop_
_atom_site_label
_atom_site_type_symbol
_atom_site_fract_x
_atom_site_fract_y
_atom_site_fract_z
_atom_site_U_iso_or_equiv
_atom_site_adp_type
_atom_site_occupancy
_atom_site_symmetry_multiplicity
_atom_site_calc_flag
_atom_site_refinement_flags
Fe1 Fe 0.44151(2) 0.58875(3) 0.053272(16) 0.04542(8) Uani 1 1 d .
Co1 Co 1.0000 1.0000 0.0000 0.03188(7) Uani 1 2 d S
S1 S 0.61455(4) 0.47427(5) 0.07951(3) 0.04602(11) Uani 1 1 d .
Cl1 Cl 0.54238(7) -0.00148(8) 0.32644(6) 0.0955(3) Uani 1 1 d .
C1 C 0.67115(16) 0.3149(2) 0.21074(11) 0.0470(4) Uani 1 1 d .
H1 H 0.7369 0.3694 0.2159 0.056 Uiso 1 1 calc R
C2 C 0.65717(19) 0.2098(2) 0.26594(12) 0.0544(5) Uani 1 1 d .
H2 H 0.7133 0.1932 0.3075 0.065 Uiso 1 1 calc R
C3 C 0.55965(19) 0.1314(2) 0.25808(13) 0.0562(5) Uani 1 1 d .
C4 C 0.4769(2) 0.1528(2) 0.19725(17) 0.0672(6) Uani 1 1 d .
H4 H 0.4117 0.0972 0.1926 0.081 Uiso 1 1 calc R
C5 C 0.49022(19) 0.2579(2) 0.14237(15) 0.0635(6) Uani 1 1 d .
H5 H 0.4331 0.2738 0.1014 0.076 Uiso 1 1 calc R
C6 C 0.58855(14) 0.33962(18) 0.14814(11) 0.0416(3) Uani 1 1 d .
C7 C 0.87126(15) 0.9478(2) 0.07803(11) 0.0447(4) Uani 1 1 d .
C8 C 0.90308(17) 0.83489(19) 0.02981(11) 0.0471(4) Uani 1 1 d .
C9 C 1.02413(17) 0.80894(17) 0.04524(11) 0.0449(4) Uani 1 1 d .
C10 C 1.06666(16) 0.90553(18) 0.10404(10) 0.0433(4) Uani 1 1 d .
C11 C 0.97219(16) 0.99161(17) 0.12421(10) 0.0418(3) Uani 1 1 d .
C12 C 0.9779(2) 1.1033(2) 0.18578(13) 0.0626(6) Uani 1 1 d .
H12A H 0.9030 1.1461 0.1876 0.094 Uiso 1 1 calc R
H12B H 1.0352 1.1678 0.1701 0.094 Uiso 1 1 calc R
H12C H 0.9991 1.0676 0.2392 0.094 Uiso 1 1 calc R
C13 C 1.1879(2) 0.9091(3) 0.14099(15) 0.0709(7) Uani 1 1 d .
H13A H 1.1952 0.9832 0.1788 0.106 Uiso 1 1 calc R
H13B H 1.2426 0.9199 0.0980 0.106 Uiso 1 1 calc R
H13C H 1.2038 0.8265 0.1699 0.106 Uiso 1 1 calc R
C14 C 1.0943(3) 0.6977(2) 0.00929(16) 0.0709(7) Uani 1 1 d .
H14A H 1.0458 0.6466 -0.0286 0.106 Uiso 1 1 calc R
H14B H 1.1236 0.6400 0.0527 0.106 Uiso 1 1 calc R
H14C H 1.1586 0.7352 -0.0193 0.106 Uiso 1 1 calc R
C15 C 0.8224(2) 0.7524(3) -0.02453(17) 0.0772(7) Uani 1 1 d .
H15A H 0.8658 0.6823 -0.0502 0.116 Uiso 1 1 calc R
H15B H 0.7868 0.8089 -0.0663 0.116 Uiso 1 1 calc R
H15C H 0.7630 0.7132 0.0080 0.116 Uiso 1 1 calc R
C16 C 0.75085(19) 1.0054(3) 0.08254(18) 0.0726(7) Uani 1 1 d .
H16A H 0.7524 1.0812 0.1192 0.109 Uiso 1 1 calc R
H16B H 0.6990 0.9382 0.1027 0.109 Uiso 1 1 calc R
H16C H 0.7240 1.0338 0.0286 0.109 Uiso 1 1 calc R
N1 N 0.47202(17) 0.7519(2) 0.05676(14) 0.0654(5) Uani 1 1 d .
N2 N 0.33954(16) 0.5330(2) 0.11481(11) 0.0599(4) Uani 1 1 d .
O1 O 0.4791(2) 0.8687(2) 0.0663(2) 0.1197(10) Uani 1 1 d .
O2 O 0.26665(18) 0.5128(3) 0.16197(13) 0.1019(8) Uani 1 1 d .

loop_
_atom_site_aniso_label
_atom_site_aniso_U_11
_atom_site_aniso_U_22
_atom_site_aniso_U_33
_atom_site_aniso_U_23
_atom_site_aniso_U_13
_atom_site_aniso_U_12
Fe1 0.04419(14) 0.04719(15) 0.04474(14) 0.00792(10) -0.00023(10) 0.00258(10)
Co1 0.03080(13) 0.03455(14) 0.03035(13) -0.00623(10) 0.00180(10) -0.00104(10)
S1 0.0398(2) 0.0500(2) 0.0477(2) 0.01363(18) -0.00551(17) -0.00487(17)
Cl1 0.0979(5) 0.0847(4) 0.1068(6) 0.0600(4) 0.0410(4) 0.0320(4)
C1 0.0458(9) 0.0534(10) 0.0416(8) 0.0026(7) -0.0021(7) 0.0059(7)
C2 0.0601(11) 0.0623(12) 0.0406(9) 0.0100(8) 0.0006(8) 0.0208(9)
C3 0.0617(11) 0.0515(10) 0.0568(11) 0.0213(9) 0.0220(9) 0.0220(9)
C4 0.0540(11) 0.0625(13) 0.0853(16) 0.0263(12) 0.0048(11) -0.0082(10)
C5 0.0500(10) 0.0674(13) 0.0719(14) 0.0278(11) -0.0127(9) -0.0111(9)
C6 0.0384(8) 0.0441(8) 0.0421(8) 0.0077(7) -0.0003(6) 0.0030(6)
C7 0.0378(8) 0.0536(10) 0.0433(8) 0.0006(7) 0.0085(6) -0.0034(7)
C8 0.0515(9) 0.0457(9) 0.0439(9) -0.0021(7) 0.0010(7) -0.0145(7)
C9 0.0569(10) 0.0379(8) 0.0399(8) -0.0018(6) 0.0031(7) 0.0031(7)
C10 0.0435(8) 0.0506(9) 0.0356(7) 0.0004(7) -0.0015(6) 0.0015(7)
C11 0.0496(9) 0.0447(8) 0.0315(7) -0.0052(6) 0.0072(6) -0.0021(7)
C12 0.0866(16) 0.0607(12) 0.0411(9) -0.0161(9) 0.0121(10) -0.0025(11)
C13 0.0557(12) 0.1009(19) 0.0547(12) 0.0010(12) -0.0150(10) 0.0078(12)
C14 0.1012(19) 0.0489(11) 0.0629(13) -0.0073(10) 0.0065(13) 0.0226(12)
C15 0.0830(16) 0.0745(15) 0.0730(15) -0.0061(12) -0.0107(12) -0.0419(14)
C16 0.0412(10) 0.104(2) 0.0739(15) 0.0051(13) 0.0182(10) 0.0067(11)
N1 0.0561(10) 0.0517(10) 0.0882(14) -0.0003(9) -0.0021(9) 0.0021(8)
N2 0.0528(9) 0.0810(12) 0.0458(9) 0.0124(8) 0.0016(7) 0.0016(9)
O1 0.0945(15) 0.0549(11) 0.210(3) -0.0189(15) 0.0085(17) -0.0056(11)
O2 0.0742(13) 0.168(2) 0.0647(12) 0.0270(13) 0.0206(10) -0.0081(13)

loop_
_atom_type_symbol
_atom_type_description
_atom_type_scat_dispersion_real
_atom_type_scat_dispersion_imag
_atom_type_scat_source
C C 0.0033 0.0016 'International Tables Vol C Tables 4.2.6.8 and 6.1.1.4'
H H 0.0000 0.0000 'International Tables Vol C Tables 4.2.6.8 and 6.1.1.4'
N N 0.0061 0.0033 'International Tables Vol C Tables 4.2.6.8 and 6.1.1.4'
O O 0.0106 0.0060 'International Tables Vol C Tables 4.2.6.8 and 6.1.1.4'
Fe Fe 0.3463 0.8444 'International Tables Vol C Tables 4.2.6.8 and 6.1.1.4'
Co Co 0.3494 0.9721 'International Tables Vol C Tables 4.2.6.8 and 6.1.1.4'
S S 0.1246 0.1234 'International Tables Vol C Tables 4.2.6.8 and 6.1.1.4'
Cl Cl 0.1484 0.1585 'International Tables Vol C Tables 4.2.6.8 and 6.1.1.4'

loop_
_geom_angle_atom_site_label_1
_geom_angle_atom_site_label_2
_geom_angle_atom_site_label_3
_geom_angle
_geom_angle_site_symmetry_1
_geom_angle_site_symmetry_3
N2 Fe1 N1 117.24(11) . .
N2 Fe1 S1 106.99(7) . 3_665
N1 Fe1 S1 110.34(8) . 3_665
N2 Fe1 S1 110.05(7) . .
N1 Fe1 S1 107.24(7) . .
S1 Fe1 S1 104.232(17) 3_665 .
N2 Fe1 Fe1 121.14(8) . 3_665
N1 Fe1 Fe1 121.62(8) . 3_665
S1 Fe1 Fe1 52.121(15) 3_665 3_665
S1 Fe1 Fe1 52.111(15) . 3_665
C7 Co1 C7 180.0 3_775 .
C7 Co1 C8 40.66(8) 3_775 3_775
C7 Co1 C8 139.34(8) . 3_775
C7 Co1 C8 139.34(8) 3_775 .
C7 Co1 C8 40.66(8) . .
C8 Co1 C8 180.0 3_775 .
C7 Co1 C9 111.44(8) 3_775 .
C7 Co1 C9 68.56(8) . .
C8 Co1 C9 139.34(8) 3_775 .
C8 Co1 C9 40.66(8) . .
C7 Co1 C9 68.56(8) 3_775 3_775
C7 Co1 C9 111.44(8) . 3_775
C8 Co1 C9 40.66(8) 3_775 3_775
C8 Co1 C9 139.34(8) . 3_775
C9 Co1 C9 180.00(9) . 3_775
C7 Co1 C11 40.65(7) 3_775 3_775
C7 Co1 C11 139.35(7) . 3_775
C8 Co1 C11 68.36(7) 3_775 3_775
C8 Co1 C11 111.64(7) . 3_775
C9 Co1 C11 111.42(7) . 3_775
C9 Co1 C11 68.58(7) 3_775 3_775
C7 Co1 C11 139.35(7) 3_775 .
C7 Co1 C11 40.65(7) . .
C8 Co1 C11 111.64(7) 3_775 .
C8 Co1 C11 68.36(7) . .
C9 Co1 C11 68.58(7) . .
C9 Co1 C11 111.42(7) 3_775 .
C11 Co1 C11 180.00(10) 3_775 .
C7 Co1 C10 68.33(7) 3_775 3_775
C7 Co1 C10 111.67(7) . 3_775
C8 Co1 C10 68.21(7) 3_775 3_775
C8 Co1 C10 111.79(7) . 3_775
C9 Co1 C10 139.33(7) . 3_775
C9 Co1 C10 40.67(7) 3_775 3_775
C11 Co1 C10 40.66(7) 3_775 3_775
C11 Co1 C10 139.34(7) . 3_775
C7 Co1 C10 111.67(7) 3_775 .
C7 Co1 C10 68.33(7) . .
C8 Co1 C10 111.79(7) 3_775 .
C8 Co1 C10 68.21(7) . .
C9 Co1 C10 40.67(7) . .
C9 Co1 C10 139.33(7) 3_775 .
C11 Co1 C10 139.34(7) 3_775 .
C11 Co1 C10 40.66(7) . .
C10 Co1 C10 180.00(9) 3_775 .
C6 S1 Fe1 109.47(6) . 3_665
C6 S1 Fe1 108.94(6) . .
Fe1 S1 Fe1 75.768(17) 3_665 .
C6 C1 C2 120.97(19) . .
C6 C1 H1 119.5 . .
C2 C1 H1 119.5 . .
C3 C2 C1 118.82(18) . .
C3 C2 H2 120.6 . .
C1 C2 H2 120.6 . .
C4 C3 C2 121.74(18) . .
C4 C3 Cl1 119.22(19) . .
C2 C3 Cl1 119.03(16) . .
C3 C4 C5 119.6(2) . .
C3 C4 H4 120.2 . .
C5 C4 H4 120.2 . .
C4 C5 C6 120.40(19) . .
C4 C5 H5 119.8 . .
C6 C5 H5 119.8 . .
C1 C6 C5 118.47(17) . .
C1 C6 S1 117.94(14) . .
C5 C6 S1 123.59(14) . .
C8 C7 C11 108.14(15) . .
C8 C7 C16 125.67(19) . .
C11 C7 C16 126.12(19) . .
C8 C7 Co1 69.81(10) . .
C11 C7 Co1 69.97(9) . .
C16 C7 Co1 128.27(16) . .
C7 C8 C9 108.27(15) . .
C7 C8 C15 126.2(2) . .
C9 C8 C15 125.5(2) . .
C7 C8 Co1 69.52(10) . .
C9 C8 Co1 69.74(10) . .
C15 C8 Co1 128.85(16) . .
C8 C9 C10 107.62(15) . .
C8 C9 C14 126.77(19) . .
C10 C9 C14 125.57(19) . .
C8 C9 Co1 69.61(10) . .
C10 C9 Co1 69.80(10) . .
C14 C9 Co1 127.69(15) . .
C9 C10 C11 108.24(16) . .
C9 C10 C13 125.08(19) . .
C11 C10 C13 126.59(18) . .
C9 C10 Co1 69.53(10) . .
C11 C10 Co1 69.62(10) . .
C13 C10 Co1 129.18(15) . .
C7 C11 C10 107.73(15) . .
C7 C11 C12 126.49(18) . .
C10 C11 C12 125.73(18) . .
C7 C11 Co1 69.38(10) . .
C10 C11 Co1 69.72(9) . .
C12 C11 Co1 128.46(14) . .
C11 C12 H12A 109.5 . .
C11 C12 H12B 109.5 . .
H12A C12 H12B 109.5 . .
C11 C12 H12C 109.5 . .
H12A C12 H12C 109.5 . .
H12B C12 H12C 109.5 . .
C10 C13 H13A 109.5 . .
C10 C13 H13B 109.5 . .
H13A C13 H13B 109.5 . .
C10 C13 H13C 109.5 . .
H13A C13 H13C 109.5 . .
H13B C13 H13C 109.5 . .
C9 C14 H14A 109.5 . .
C9 C14 H14B 109.5 . .
H14A C14 H14B 109.5 . .
C9 C14 H14C 109.5 . .
H14A C14 H14C 109.5 . .
H14B C14 H14C 109.5 . .
C8 C15 H15A 109.5 . .
C8 C15 H15B 109.5 . .
H15A C15 H15B 109.5 . .
C8 C15 H15C 109.5 . .
H15A C15 H15C 109.5 . .
H15B C15 H15C 109.5 . .
C7 C16 H16A 109.5 . .
C7 C16 H16B 109.5 . .
H16A C16 H16B 109.5 . .
C7 C16 H16C 109.5 . .
H16A C16 H16C 109.5 . .
H16B C16 H16C 109.5 . .
O1 N1 Fe1 170.0(2) . .
O2 N2 Fe1 170.2(2) . .

loop_
_geom_bond_atom_site_label_1
_geom_bond_atom_site_label_2
_geom_bond_distance
_geom_bond_site_symmetry_2
Fe1 N2 1.6600(18) .
Fe1 N1 1.660(2) .
Fe1 S1 2.3131(6) 3_665
Fe1 S1 2.3135(5) .
Fe1 Fe1 2.8410(6) 3_665
Co1 C7 2.0463(17) 3_775
Co1 C7 2.0463(17) .
Co1 C8 2.0501(17) 3_775
Co1 C8 2.0501(17) .
Co1 C9 2.0518(17) .
Co1 C9 2.0518(17) 3_775
Co1 C11 2.0541(16) 3_775
Co1 C11 2.0541(16) .
Co1 C10 2.0553(17) 3_775
Co1 C10 2.0553(17) .
S1 C6 1.7736(17) .
S1 Fe1 2.3131(6) 3_665
Cl1 C3 1.7416(19) .
C1 C6 1.386(2) .
C1 C2 1.389(3) .
C1 H1 0.9300 .
C2 C3 1.365(3) .
C2 H2 0.9300 .
C3 C4 1.361(3) .
C4 C5 1.385(3) .
C4 H4 0.9300 .
C5 C6 1.390(3) .
C5 H5 0.9300 .
C7 C8 1.423(3) .
C7 C11 1.424(3) .
C7 C16 1.499(3) .
C8 C9 1.425(3) .
C8 C15 1.499(3) .
C9 C10 1.427(2) .
C9 C14 1.499(3) .
C10 C11 1.428(2) .
C10 C13 1.494(3) .
C11 C12 1.493(2) .
C12 H12A 0.9600 .
C12 H12B 0.9600 .
C12 H12C 0.9600 .
C13 H13A 0.9600 .
C13 H13B 0.9600 .
C13 H13C 0.9600 .
C14 H14A 0.9600 .
C14 H14B 0.9600 .
C14 H14C 0.9600 .
C15 H15A 0.9600 .
C15 H15B 0.9600 .
C15 H15C 0.9600 .
C16 H16A 0.9600 .
C16 H16B 0.9600 .
C16 H16C 0.9600 .
N1 O1 1.173(3) .
N2 O2 1.171(2) .
